data_7115125
loop_
_publ_author_name
'Bhattacharyya, Sibaprasad'
'Chakraborty, Indranil'
'Dirghangi, Bimal Kumar'
'Chakravorty, Animesh'

_publ_section_title
;
 Oxygen atom transfer from RevO to tertiary diphosphines: spacer length
 and chemical differentiation of products
;
_journal_issue 18
_journal_name_full 'Chemical Communications'
_journal_page_first 1813
_journal_paper_doi 10.1039/b004565i
_journal_year 2000
_chemical_formula_sum 'C35 H31 Cl4 N4 O2 P2 Re'
_chemical_formula_weight 929.58
_chemical_name_systematic
; 
 ? 
;
_space_group_IT_number 15
_symmetry_cell_setting monoclinic
_symmetry_space_group_name_Hall '-C 2yc'
_symmetry_space_group_name_H-M 'C 1 2/c 1'
_atom_sites_solution_hydrogens geom
_atom_sites_solution_primary heavy
_atom_sites_solution_secondary difmap
_audit_creation_method SHELXL
_cell_angle_alpha 90.00
_cell_angle_beta 104.68(3)
_cell_angle_gamma 90.00
_cell_formula_units_Z 8
_cell_length_a 35.353(11)
_cell_length_b 12.730(6)
_cell_length_c 16.840(7)
_cell_measurement_reflns_used 30
_cell_measurement_temperature 293(2)
_cell_measurement_theta_max 14
_cell_measurement_theta_min 7
_cell_volume 7331(5)
_computing_cell_refinement 'Siemens XSCANS'
_computing_data_collection 'Siemens XSCANS'
_computing_data_reduction 'Siemens SHELXTL'
_computing_molecular_graphics 'Siemens SHELXTL'
_computing_publication_material 'Siemens SHELXTL'
_computing_structure_refinement 'SHELXL-93 (Sheldrick, 1993)'
_computing_structure_solution 'SHELXS-86 (Sheldrick, 1990)'
_diffrn_ambient_temperature 293(2)
_diffrn_measurement_device 'Siemens R3m/V'
_diffrn_measurement_method '\w scans'
_diffrn_radiation_monochromator graphite
_diffrn_radiation_source 'fine-focus sealed tube'
_diffrn_radiation_type MoK\a
_diffrn_radiation_wavelength 0.71073
_diffrn_reflns_av_R_equivalents 0.0554
_diffrn_reflns_av_sigmaI/netI 0.0815
_diffrn_reflns_limit_h_max 39
_diffrn_reflns_limit_h_min 0
_diffrn_reflns_limit_k_max 14
_diffrn_reflns_limit_k_min 0
_diffrn_reflns_limit_l_max 18
_diffrn_reflns_limit_l_min -18
_diffrn_reflns_number 5705
_diffrn_reflns_theta_max 23.50
_diffrn_reflns_theta_min 1.71
_diffrn_standards_decay_% 0
_diffrn_standards_interval_count 198
_diffrn_standards_number 2
_exptl_absorpt_coefficient_mu 3.732
_exptl_absorpt_correction_T_max 0.242
_exptl_absorpt_correction_T_min 0.194
_exptl_absorpt_correction_type semi-empirical
_exptl_crystal_colour orange
_exptl_crystal_density_diffrn 1.684
_exptl_crystal_description rhombic
_exptl_crystal_F_000 3664
_exptl_crystal_size_max 0.34
_exptl_crystal_size_mid 0.30
_exptl_crystal_size_min 0.30
_refine_diff_density_max 1.119
_refine_diff_density_min -0.788
_refine_diff_density_rms 0.129
_refine_ls_extinction_method none
_refine_ls_goodness_of_fit_all 1.115
_refine_ls_goodness_of_fit_obs 1.129
_refine_ls_matrix_type full
_refine_ls_number_parameters 433
_refine_ls_number_reflns 5412
_refine_ls_number_restraints 0
_refine_ls_restrained_S_all 1.127
_refine_ls_restrained_S_obs 1.129
_refine_ls_R_factor_all 0.1200
_refine_ls_R_factor_obs 0.0585
_refine_ls_shift/esd_max 0.000
_refine_ls_shift/esd_mean 0.000
_refine_ls_structure_factor_coef Fsqd
_refine_ls_weighting_details 'w=1/[\s^2^(Fo^2^)+(0.0374P)^2^+80.4023P] where P=(Fo^2^+2Fc^2^)/3'
_refine_ls_weighting_scheme calc
_refine_ls_wR_factor_all 0.1369
_refine_ls_wR_factor_obs 0.1060
_reflns_number_observed 3386
_reflns_number_total 5422
_reflns_observed_criterion >2sigma(I)
_cod_data_source_file b004565i.txt
_cod_data_source_block 709re
_cod_depositor_comments
;
The following automatic conversions were performed:

'_symmetry_cell_setting' value 'Monoclinic' changed to 'monoclinic'
according to
/usr/data/users/saulius/automatic-downloads/retrospective/RSC/lib/dictionaries/cif_core.dic
dictionary named 'cif_core.dic' version 2.4.2 from 2011-04-26.

Automatic conversion script
Id: cif_fix_values 2281 2013-09-26 08:29:07Z andrius 

The following automatic conversions were performed:

'_refine_ls_weighting_scheme' value 'calc
w=1/[\s^2^(Fo^2^)+(0.0374P)^2^+80.4023P] where P=(Fo^2^+2Fc^2^)/3'
was changed to 'calc'. New tag '_refine_ls_weighting_details' was
created. The value of the new tag was set to
'w=1/[\s^2^(Fo^2^)+(0.0374P)^2^+80.4023P] where P=(Fo^2^+2Fc^2^)/3'.

Automatic conversion script
Id: cif_fix_values 3143 2015-03-26 13:38:13Z robertas 

The following automatic conversions were performed:

'_atom_sites_solution_primary' value 'heavy atom method' was changed
to 'heavy'.

Automatic conversion script
Id: cif_fix_values 6452 2018-10-05 10:23:21Z andrius 
;
_cod_original_cell_volume 7331.5(51)
_cod_original_sg_symbol_H-M C2/c
_cod_database_code 7115125

loop_
_symmetry_equiv_pos_as_xyz
'x, y, z'
'-x, y, -z+1/2'
'x+1/2, y+1/2, z'
'-x+1/2, y+1/2, -z+1/2'
'-x, -y, -z'
'x, -y, z-1/2'
'-x+1/2, -y+1/2, -z'
'x+1/2, -y+1/2, z-1/2'

loop_
_atom_site_aniso_label
_atom_site_aniso_U_11
_atom_site_aniso_U_22
_atom_site_aniso_U_33
_atom_site_aniso_U_23
_atom_site_aniso_U_13
_atom_site_aniso_U_12
Re 0.0474(3) 0.0518(3) 0.0624(3) -0.0005(3) 0.0128(2) 0.0046(3)
Cl1 0.106(3) 0.065(3) 0.105(3) -0.018(2) 0.004(3) -0.015(2)
Cl2 0.079(2) 0.078(2) 0.085(3) 0.012(2) 0.041(2) 0.024(2)
Cl3 0.072(2) 0.081(3) 0.093(3) 0.014(2) 0.039(2) 0.000(2)
P1 0.047(2) 0.061(2) 0.048(2) -0.009(2) 0.004(2) 0.008(2)
P2 0.055(2) 0.050(2) 0.046(2) -0.007(2) 0.009(2) 0.000(2)
O1 0.057(5) 0.063(6) 0.052(5) -0.009(4) -0.001(4) 0.017(4)
O2 0.087(7) 0.041(5) 0.071(6) -0.005(5) 0.017(5) -0.009(5)
N1 0.078(8) 0.049(7) 0.075(8) -0.007(6) 0.032(7) 0.002(6)
N2 0.079(10) 0.093(11) 0.103(11) 0.039(9) 0.040(8) 0.048(9)
N3 0.038(6) 0.096(10) 0.079(8) 0.015(7) 0.005(5) 0.029(6)
N4 0.046(6) 0.053(8) 0.068(7) 0.004(5) 0.011(5) 0.010(5)
C1 0.110(14) 0.064(11) 0.104(13) 0.007(10) 0.053(11) 0.018(10)
C2 0.095(14) 0.089(14) 0.146(19) 0.036(14) 0.046(13) 0.046(12)
C3 0.071(11) 0.060(10) 0.087(12) 0.014(9) 0.032(9) 0.025(9)
C4 0.070(11) 0.171(19) 0.104(13) 0.049(13) 0.025(10) 0.061(12)
C5 0.031(7) 0.063(9) 0.085(10) -0.006(8) 0.000(7) 0.003(7)
C6 0.076(12) 0.084(13) 0.182(20) -0.059(13) 0.033(12) -0.013(10)
C7 0.067(11) 0.075(12) 0.179(20) -0.036(12) 0.015(12) -0.025(10)
C8 0.079(12) 0.079(12) 0.122(15) -0.028(11) 0.010(11) 0.016(10)
C9 0.086(11) 0.069(11) 0.078(11) -0.017(9) 0.030(9) 0.011(9)
C10 0.057(9) 0.076(11) 0.066(9) -0.002(8) 0.014(7) 0.012(8)
Cl4 0.146(5) 0.086(4) 0.186(6) -0.054(4) 0.010(4) 0.012(3)
C11 0.059(8) 0.059(9) 0.043(8) -0.006(7) 0.011(7) -0.001(7)
C12 0.114(14) 0.168(20) 0.101(14) -0.070(13) 0.056(12) -0.077(14)
C13 0.119(16) 0.231(26) 0.096(15) -0.029(17) 0.045(12) -0.114(17)
C14 0.112(13) 0.080(12) 0.117(15) -0.035(12) 0.046(12) -0.035(11)
C15 0.150(17) 0.036(10) 0.147(17) 0.001(10) 0.057(14) -0.009(10)
C16 0.135(16) 0.090(13) 0.102(14) -0.010(11) 0.063(12) -0.002(12)
C17 0.049(8) 0.052(8) 0.061(9) -0.010(7) 0.010(7) 0.003(7)
C18 0.058(9) 0.083(10) 0.056(9) 0.003(8) 0.018(7) 0.020(8)
C19 0.068(10) 0.100(12) 0.060(10) 0.000(9) 0.011(8) 0.025(9)
C20 0.046(8) 0.110(13) 0.101(13) 0.013(11) 0.032(9) 0.025(9)
C21 0.073(11) 0.089(11) 0.100(13) 0.008(10) 0.044(10) 0.013(10)
C22 0.066(10) 0.059(10) 0.096(12) 0.003(9) 0.017(9) 0.019(8)
C23 0.049(7) 0.059(9) 0.050(8) -0.013(6) 0.003(6) 0.007(6)
C24 0.051(7) 0.061(8) 0.029(7) -0.014(6) 0.005(6) 0.002(6)
C25 0.066(10) 0.095(12) 0.079(11) -0.013(9) -0.003(8) 0.016(10)
C26 0.062(11) 0.130(17) 0.088(13) -0.020(12) 0.004(9) 0.010(11)
C27 0.066(11) 0.164(20) 0.077(12) -0.008(14) 0.032(9) -0.014(14)
C28 0.065(10) 0.117(15) 0.086(11) -0.005(11) 0.026(9) -0.019(11)
C29 0.060(9) 0.081(11) 0.071(10) 0.007(8) 0.007(7) 0.000(8)
C30 0.063(8) 0.051(9) 0.053(9) -0.006(7) 0.020(7) -0.006(7)
C31 0.141(14) 0.073(10) 0.074(11) -0.012(10) 0.045(10) 0.007(11)
C32 0.168(18) 0.087(13) 0.062(11) -0.018(10) 0.048(12) -0.012(13)
C33 0.141(17) 0.075(13) 0.126(17) -0.052(13) 0.091(15) -0.043(12)
C34 0.088(12) 0.080(12) 0.102(13) -0.037(12) 0.041(11) 0.003(9)
C35 0.071(9) 0.080(11) 0.065(9) -0.029(9) 0.005(7) -0.006(9)

loop_
_atom_site_label
_atom_site_type_symbol
_atom_site_fract_x
_atom_site_fract_y
_atom_site_fract_z
_atom_site_U_iso_or_equiv
_atom_site_thermal_displace_type
_atom_site_occupancy
_atom_site_calc_flag
_atom_site_refinement_flags
Re Re 0.087663(15) 0.29803(4) -0.02101(3) 0.0540(2) Uani 1 d .
Cl1 Cl 0.12880(13) 0.4147(3) 0.0727(3) 0.0959(14) Uani 1 d .
Cl2 Cl 0.05719(10) 0.2506(3) 0.0840(2) 0.0770(11) Uani 1 d .
Cl3 Cl 0.12343(10) 0.3366(3) -0.1179(2) 0.0789(11) Uani 1 d .
P1 P 0.14685(9) 0.1041(3) 0.0828(2) 0.0534(9) Uani 1 d .
P2 P 0.18710(9) 0.1355(3) 0.2718(2) 0.0509(8) Uani 1 d .
O1 O 0.1232(2) 0.1716(6) 0.0131(5) 0.060(2) Uani 1 d .
O2 O 0.1825(3) 0.0256(6) 0.2920(5) 0.067(2) Uani 1 d .
N1 N 0.0481(3) 0.4093(9) -0.0637(7) 0.065(3) Uani 1 d .
N2 N -0.0110(4) 0.4525(12) -0.1422(9) 0.089(4) Uani 1 d .
N3 N 0.0113(3) 0.2724(10) -0.1385(7) 0.072(3) Uani 1 d .
N4 N 0.0455(3) 0.2254(8) -0.1030(6) 0.056(3) Uani 1 d .
C1 C 0.0427(5) 0.5175(12) -0.0571(10) 0.088(5) Uani 1 d .
H1A H 0.0604(5) 0.5643(12) -0.0253(10) 0.106 Uiso 1 calc R
C2 C 0.0071(6) 0.5416(16) -0.1052(13) 0.107(6) Uani 1 d .
H2A H -0.0036(6) 0.6087(16) -0.1123(13) 0.128 Uiso 1 calc R
C3 C 0.0151(5) 0.3735(12) -0.1149(10) 0.071(4) Uani 1 d .
C4 C -0.0491(4) 0.4438(14) -0.1993(10) 0.114(7) Uani 1 d .
H4A H -0.0612(4) 0.5118(14) -0.2076(10) 0.171 Uiso 1 calc R
H4B H -0.0651(4) 0.3968(14) -0.1774(10) 0.171 Uiso 1 calc R
H4C H -0.0463(4) 0.4171(14) -0.2507(10) 0.171 Uiso 1 calc R
C5 C 0.0469(3) 0.1138(11) -0.1224(8) 0.062(4) Uani 1 d .
C6 C 0.0175(5) 0.0495(14) -0.1148(12) 0.114(7) Uani 1 d .
H6A H -0.0031(5) 0.0769(14) -0.0961(12) 0.137 Uiso 1 calc R
C7 C 0.0173(5) -0.0554(13) -0.1343(12) 0.110(6) Uani 1 d .
H7A H -0.0033(5) -0.0987(13) -0.1305(12) 0.132 Uiso 1 calc R
C8 C 0.0488(5) -0.0946(13) -0.1598(11) 0.096(5) Uani 1 d .
C9 C 0.0790(5) -0.0304(12) -0.1644(9) 0.076(4) Uani 1 d .
H9A H 0.1002(5) -0.0582(12) -0.1806(9) 0.091 Uiso 1 calc R
C10 C 0.0789(4) 0.0766(11) -0.1453(8) 0.066(4) Uani 1 d .
H10A H 0.0996(4) 0.1204(11) -0.1480(8) 0.080 Uiso 1 calc R
Cl4 Cl 0.0512(2) -0.2263(4) -0.1833(4) 0.145(2) Uani 1 d .
C11 C 0.1224(4) -0.0153(10) 0.0907(8) 0.054(3) Uani 1 d .
C12 C 0.1037(5) -0.0360(16) 0.1479(11) 0.122(7) Uani 1 d .
H12A H 0.1038(5) 0.0136(16) 0.1885(11) 0.147 Uiso 1 calc R
C13 C 0.0835(5) -0.1314(20) 0.1485(12) 0.145(9) Uani 1 d .
H13A H 0.0723(5) -0.1449(20) 0.1918(12) 0.175 Uiso 1 calc R
C14 C 0.0799(5) -0.2028(14) 0.0894(12) 0.100(5) Uani 1 d .
H14A H 0.0643(5) -0.2622(14) 0.0873(12) 0.120 Uiso 1 calc R
C15 C 0.1001(6) -0.1839(11) 0.0327(13) 0.108(6) Uani 1 d .
H15A H 0.0989(6) -0.2329(11) -0.0088(13) 0.129 Uiso 1 calc R
C16 C 0.1236(5) -0.0908(14) 0.0339(10) 0.103(6) Uani 1 d .
H16A H 0.1390(5) -0.0826(14) -0.0029(10) 0.123 Uiso 1 calc R
C17 C 0.1925(3) 0.0760(10) 0.0612(8) 0.055(3) Uani 1 d .
C18 C 0.2175(4) 0.0006(11) 0.1039(8) 0.065(4) Uani 1 d .
H18A H 0.2098(4) -0.0404(11) 0.1428(8) 0.078 Uiso 1 calc R
C19 C 0.2538(4) -0.0143(13) 0.0894(9) 0.077(4) Uani 1 d .
H19A H 0.2709(4) -0.0646(13) 0.1184(9) 0.093 Uiso 1 calc R
C20 C 0.2642(4) 0.0466(13) 0.0313(10) 0.083(5) Uani 1 d .
H20A H 0.2889(4) 0.0384(13) 0.0227(10) 0.100 Uiso 1 calc R
C21 C 0.2397(4) 0.1182(12) -0.0140(10) 0.084(5) Uani 1 d .
H21A H 0.2472(4) 0.1563(12) -0.0547(10) 0.100 Uiso 1 calc R
C22 C 0.2036(4) 0.1341(11) 0.0010(9) 0.074(4) Uani 1 d .
H22A H 0.1866(4) 0.1838(11) -0.0292(9) 0.089 Uiso 1 calc R
C23 C 0.1542(3) 0.1780(9) 0.1772(7) 0.055(3) Uani 1 d .
H23A H 0.1626(3) 0.2478(9) 0.1659(7) 0.065 Uiso 1 calc R
H23B H 0.1287(3) 0.1861(9) 0.1881(7) 0.065 Uiso 1 calc R
C24 C 0.2363(3) 0.1666(10) 0.2665(7) 0.048(3) Uani 1 d .
C25 C 0.2654(4) 0.0927(13) 0.2939(9) 0.084(5) Uani 1 d .
H25A H 0.2592(4) 0.0283(13) 0.3134(9) 0.101 Uiso 1 calc R
C26 C 0.3033(5) 0.1136(16) 0.2926(10) 0.096(5) Uani 1 d .
H26A H 0.3227(5) 0.0634(16) 0.3110(10) 0.115 Uiso 1 calc R
C27 C 0.3125(5) 0.2075(19) 0.2646(10) 0.100(6) Uani 1 d .
H27A H 0.3384(5) 0.2219(19) 0.2654(10) 0.120 Uiso 1 calc R
C28 C 0.2847(5) 0.2811(15) 0.2354(9) 0.088(5) Uani 1 d .
H28A H 0.2912(5) 0.3442(15) 0.2145(9) 0.106 Uiso 1 calc R
C29 C 0.2463(4) 0.2609(12) 0.2371(8) 0.072(4) Uani 1 d .
H29A H 0.2271(4) 0.3115(12) 0.2182(8) 0.087 Uiso 1 calc R
C30 C 0.1768(4) 0.2246(10) 0.3457(8) 0.055(3) Uani 1 d .
C31 C 0.1949(5) 0.2009(13) 0.4282(9) 0.093(5) Uani 1 d .
H31A H 0.2104(5) 0.1411(13) 0.4413(9) 0.111 Uiso 1 calc R
C32 C 0.1896(6) 0.2667(14) 0.4892(10) 0.102(6) Uani 1 d .
H32A H 0.2023(6) 0.2525(14) 0.5436(10) 0.123 Uiso 1 calc R
C33 C 0.1653(6) 0.3549(14) 0.4704(13) 0.104(7) Uani 1 d .
H33A H 0.1609(6) 0.3973(14) 0.5120(13) 0.124 Uiso 1 calc R
C34 C 0.1485(5) 0.3773(13) 0.3917(12) 0.087(5) Uani 1 d .
H34A H 0.1329(5) 0.4368(13) 0.3787(12) 0.105 Uiso 1 calc R
C35 C 0.1541(4) 0.3143(12) 0.3303(9) 0.074(4) Uani 1 d .
H35A H 0.1423(4) 0.3322(12) 0.2762(9) 0.089 Uiso 1 calc R

loop_
_atom_type_symbol
_atom_type_description
_atom_type_scat_dispersion_real
_atom_type_scat_dispersion_imag
_atom_type_scat_source
C C 0.0033 0.0016 'International Tables Vol C Tables 4.2.6.8 and 6.1.1.4'
H H 0.0000 0.0000 'International Tables Vol C Tables 4.2.6.8 and 6.1.1.4'
N N 0.0061 0.0033 'International Tables Vol C Tables 4.2.6.8 and 6.1.1.4'
O O 0.0106 0.0060 'International Tables Vol C Tables 4.2.6.8 and 6.1.1.4'
P P 0.1023 0.0942 'International Tables Vol C Tables 4.2.6.8 and 6.1.1.4'
Cl Cl 0.1484 0.1585 'International Tables Vol C Tables 4.2.6.8 and 6.1.1.4'
Re Re -1.0185 7.2310 'International Tables Vol C Tables 4.2.6.8 and 6.1.1.4'

loop_
_geom_angle_atom_site_label_1
_geom_angle_atom_site_label_2
_geom_angle_atom_site_label_3
_geom_angle
_geom_angle_publ_flag
N4 Re N1 75.2(4) y
N4 Re O1 97.5(4) y
N1 Re O1 172.7(4) y
N4 Re Cl3 93.2(3) y
N1 Re Cl3 93.0(3) y
O1 Re Cl3 87.7(3) y
N4 Re Cl2 89.8(3) y
N1 Re Cl2 92.3(3) y
O1 Re Cl2 87.3(3) y
Cl3 Re Cl2 174.43(13) y
N4 Re Cl1 168.0(3) y
N1 Re Cl1 92.9(4) y
O1 Re Cl1 94.4(2) y
Cl3 Re Cl1 89.08(15) y
Cl2 Re Cl1 88.9(2) y
O1 P1 C11 111.1(5) ?
O1 P1 C17 107.7(6) ?
C11 P1 C17 109.1(6) ?
O1 P1 C23 108.2(5) ?
C11 P1 C23 110.2(6) ?
C17 P1 C23 110.4(5) ?
O2 P2 C30 113.1(6) ?
O2 P2 C23 114.2(6) ?
C30 P2 C23 103.0(6) ?
O2 P2 C24 112.7(6) ?
C30 P2 C24 105.3(5) ?
C23 P2 C24 107.7(6) ?
P1 O1 Re 147.5(5) y
C3 N1 C1 105.7(13) ?
C3 N1 Re 114.0(9) ?
C1 N1 Re 140.3(12) ?
C3 N2 C2 104.9(14) ?
C3 N2 C4 127.2(17) ?
C2 N2 C4 127.8(15) ?
N4 N3 C3 106.5(11) ?
N3 N4 C5 114.3(10) ?
N3 N4 Re 122.3(8) ?
C5 N4 Re 123.0(7) ?
C2 C1 N1 107.6(17) ?
C1 C2 N2 110.0(16) ?
N1 C3 N3 121.4(12) ?
N1 C3 N2 111.7(15) ?
N3 C3 N2 126.7(16) ?
C6 C5 C10 121.8(14) ?
C6 C5 N4 119.7(12) ?
C10 C5 N4 118.5(12) ?
C5 C6 C7 121.4(16) ?
C6 C7 C8 118.0(16) ?
C9 C8 C7 120.3(15) ?
C9 C8 Cl4 119.0(13) ?
C7 C8 Cl4 120.7(15) ?
C8 C9 C10 121.6(14) ?
C5 C10 C9 116.9(14) ?
C12 C11 C16 118.6(15) ?
C12 C11 P1 124.6(12) ?
C16 C11 P1 116.8(11) ?
C11 C12 C13 121.6(16) ?
C14 C13 C12 122.4(17) ?
C13 C14 C15 116.1(17) ?
C14 C15 C16 122.7(17) ?
C11 C16 C15 118.0(15) ?
C18 C17 C22 119.3(12) ?
C18 C17 P1 121.9(11) ?
C22 C17 P1 118.8(10) ?
C17 C18 C19 120.4(13) ?
C20 C19 C18 118.5(14) ?
C21 C20 C19 122.5(13) ?
C20 C21 C22 119.1(14) ?
C21 C22 C17 120.1(13) ?
P2 C23 P1 122.5(6) ?
C29 C24 C25 118.3(13) ?
C29 C24 P2 123.1(10) ?
C25 C24 P2 118.6(11) ?
C26 C25 C24 120.7(16) ?
C27 C26 C25 119.8(17) ?
C26 C27 C28 121.3(16) ?
C27 C28 C29 119.2(16) ?
C24 C29 C28 120.7(14) ?
C35 C30 C31 117.4(12) ?
C35 C30 P2 127.2(10) ?
C31 C30 P2 115.4(10) ?
C32 C31 C30 119.4(16) ?
C31 C32 C33 120.8(17) ?
C34 C33 C32 119.2(16) ?
C33 C34 C35 120.8(17) ?
C34 C35 C30 122.3(14) ?

loop_
_geom_bond_atom_site_label_1
_geom_bond_atom_site_label_2
_geom_bond_distance
_geom_bond_publ_flag
Re N4 1.985(10) y
Re N1 1.993(11) y
Re O1 2.033(7) y
Re Cl3 2.356(4) y
Re Cl2 2.370(4) y
Re Cl1 2.377(4) y
P1 O1 1.523(8) y
P1 C11 1.770(13) ?
P1 C17 1.778(12) ?
P1 C23 1.808(11) ?
P2 O2 1.459(8) y
P2 C30 1.788(12) ?
P2 C23 1.801(11) ?
P2 C24 1.807(12) ?
N1 C3 1.34(2) ?
N1 C1 1.40(2) ?
N2 C3 1.36(2) ?
N2 C2 1.37(2) ?
N2 C4 1.45(2) ?
N3 N4 1.343(12) y
N3 C3 1.34(2) ?
N4 C5 1.46(2) ?
C1 C2 1.35(2) ?
C5 C6 1.36(2) ?
C5 C10 1.37(2) ?
C6 C7 1.38(2) ?
C7 C8 1.38(2) ?
C8 C9 1.36(2) ?
C8 Cl4 1.73(2) ?
C9 C10 1.40(2) ?
C11 C12 1.33(2) ?
C11 C16 1.36(2) ?
C12 C13 1.41(2) ?
C13 C14 1.33(2) ?
C14 C15 1.35(2) ?
C15 C16 1.44(2) ?
C17 C18 1.38(2) ?
C17 C22 1.39(2) ?
C18 C19 1.38(2) ?
C19 C20 1.37(2) ?
C20 C21 1.35(2) ?
C21 C22 1.38(2) ?
C24 C29 1.38(2) ?
C24 C25 1.39(2) ?
C25 C26 1.37(2) ?
C26 C27 1.35(2) ?
C27 C28 1.36(2) ?
C28 C29 1.39(2) ?
C30 C35 1.38(2) ?
C30 C31 1.41(2) ?
C31 C32 1.38(2) ?
C32 C33 1.40(2) ?
C33 C34 1.34(2) ?
C34 C35 1.36(2) ?
